data_2007764
loop_
_publ_author_name
'B\'enyei, Attila C.'
'Coupar, Pamela I.'
'Ferguson, George'
'Glidewell, Christopher'
'Lough, Alan J.'
'Meehan, Paul R.'

_publ_section_title
;
 Tenfold Interpenetration of Giant Hexagonal <i>R</i>^12^~12~(126) Nets
 in the Hydrogen-Bonded Structure of
 1,1,1-Tris(4-hydroxyphenyl)ethane--4,4'-Bipyridyl (2/3)
;
_journal_issue 10
_journal_name_full 'Acta Crystallographica Section C'
_journal_page_first 1515
_journal_page_last 1519
_journal_paper_doi 10.1107/S0108270198004624
_journal_volume 54
_journal_year 1998
_chemical_formula_moiety '2C20 H18 O3, 3C10 H8 N2'
_chemical_formula_sum 'C70 H60 N6 O6'
_chemical_formula_weight 1081.28
_chemical_name_systematic
;
1,1,1-Tris(4-hydroxyphenyl)ethane-4,4'-bipyridyl (2/3)
;
_space_group_IT_number 15
_symmetry_cell_setting monoclinic
_symmetry_space_group_name_Hall '-C 2yc'
_symmetry_space_group_name_H-M 'C 1 2/c 1'
_cell_angle_alpha 90.00
_cell_angle_beta 116.7660(10)
_cell_angle_gamma 90.00
_cell_formula_units_Z 4
_cell_length_a 29.1351(9)
_cell_length_b 10.4189(2)
_cell_length_c 20.0512(6)
_cell_measurement_reflns_used 23347
_cell_measurement_temperature 130.0(10)
_cell_measurement_theta_max 26.30
_cell_measurement_theta_min 2.82
_cell_volume 5434.5(3)
_computing_cell_refinement 'DENZO (Nonius, 1997b)'
_computing_data_collection 'KappaCCD (Nonius, 1997a)'
_computing_data_reduction DENZO
_computing_molecular_graphics 'NRCVAX96, ORTEPII (Johnson, 1976), PLATON (Spek, 1998)'
_computing_publication_material 'NRCVAX96, SHELXL97  and WordPerfect macro PRPCIF97 (Ferguson, 1997)'
_computing_structure_refinement 'NRCVAX96 (Gbe et al., 1989) and SHELXL97 (Sheldrick, 1997b)'
_computing_structure_solution 'SHELXS97 (Sheldrick, 1997a)'
_diffrn_ambient_temperature 130.0(10)
_diffrn_measured_fraction_theta_full 0.99
_diffrn_measured_fraction_theta_max 0.99
_diffrn_measurement_device 'Nonius KappaCCD'
_diffrn_measurement_method \w
_diffrn_radiation_monochromator graphite
_diffrn_radiation_source 'X-ray tube'
_diffrn_radiation_type 'Molybdenum K\a'
_diffrn_radiation_wavelength 0.7107
_diffrn_reflns_av_R_equivalents '0.068 (all reflections)'
_diffrn_reflns_av_sigmaI/netI 0.0511
_diffrn_reflns_limit_h_max 36
_diffrn_reflns_limit_h_min 0
_diffrn_reflns_limit_k_max 12
_diffrn_reflns_limit_k_min 0
_diffrn_reflns_limit_l_max 22
_diffrn_reflns_limit_l_min -25
_diffrn_reflns_number 23347
_diffrn_reflns_theta_full 26.30
_diffrn_reflns_theta_max 26.30
_diffrn_reflns_theta_min 2.82
_diffrn_standards_decay_% 'no decay'
_exptl_absorpt_coefficient_mu 0.085
_exptl_absorpt_correction_T_max 1.0000
_exptl_absorpt_correction_T_min 1.0000
_exptl_absorpt_correction_type none
_exptl_crystal_colour colourless
_exptl_crystal_density_diffrn 1.322
_exptl_crystal_density_meas ?
_exptl_crystal_description lath
_exptl_crystal_F_000 2280
_exptl_crystal_size_max 0.30
_exptl_crystal_size_mid 0.15
_exptl_crystal_size_min 0.06
_refine_diff_density_max 0.239
_refine_diff_density_min -0.290
_refine_ls_extinction_coef 0.0019(2)
_refine_ls_extinction_method SHELXL97_(Sheldrick,_1997b)
_refine_ls_goodness_of_fit_ref 0.938
_refine_ls_hydrogen_treatment H_atom_treatment:_mixed_(see_text)
_refine_ls_matrix_type full
_refine_ls_number_parameters 378
_refine_ls_number_reflns 5498
_refine_ls_number_restraints 0
_refine_ls_restrained_S_all 0.938
_refine_ls_R_factor_all 0.0646
_refine_ls_R_factor_gt 0.0408
_refine_ls_shift/su_max 0.005
_refine_ls_shift/su_mean 0.000
_refine_ls_structure_factor_coef Fsqd
_refine_ls_weighting_details 'w = 1/[\s^2^(Fo^2^)+(0.0686P)^2^] where P=(Fo^2^+2Fc^2^)/3'
_refine_ls_weighting_scheme calc
_refine_ls_wR_factor_ref 0.1079
_reflns_number_gt 3879
_reflns_number_total 5498
_reflns_threshold_expression I>2\s(I)
_cod_data_source_file sk1190.cif
_cod_data_source_block sk1190
_cod_depositor_comments
;
The following automatic conversions were performed:

'_exptl_crystal_density_meas' value 'not measured' was changed to '?'
- the value is perceived as not measured.

Automatic conversion script
Id: cif_fix_values 3008 2015-01-20 13:52:24Z robertas 

The following automatic conversions were performed:

'_refine_ls_weighting_scheme' value 'calc w =
1/[\s^2^(Fo^2^)+(0.0686P)^2^] where P=(Fo^2^+2Fc^2^)/3' was changed
to 'calc'. New tag '_refine_ls_weighting_details' was created. The
value of the new tag was set to 'w = 1/[\s^2^(Fo^2^)+(0.0686P)^2^]
where P=(Fo^2^+2Fc^2^)/3'.

Automatic conversion script
Id: cif_fix_values 3143 2015-03-26 13:38:13Z robertas 
;
_cod_original_sg_symbol_H-M 'C 2/c'
_cod_database_code 2007764

loop_
_symmetry_equiv_pos_as_xyz
'x, y, z'
'-x, y, -z+1/2'
'x+1/2, y+1/2, z'
'-x+1/2, y+1/2, -z+1/2'
'-x, -y, -z'
'x, -y, z-1/2'
'-x+1/2, -y+1/2, -z'
'x+1/2, -y+1/2, z-1/2'

loop_
_atom_site_label
_atom_site_fract_x
_atom_site_fract_y
_atom_site_fract_z
_atom_site_U_iso_or_equiv
_atom_site_adp_type
_atom_site_calc_flag
_atom_site_refinement_flags
_atom_site_occupancy
_atom_site_disorder_assembly
_atom_site_disorder_group
_atom_site_type_symbol
O1 0.04327(4) -0.07579(10) 0.34972(7) 0.0371(3) Uani d . 1 . . O
O2 0.32887(4) -0.35829(9) 0.79912(6) 0.0289(3) Uani d . 1 . . O
O3 0.37640(5) -0.00392(10) 0.42040(7) 0.0360(3) Uani d . 1 . . O
C1 0.24934(6) 0.02458(12) 0.56971(8) 0.0216(3) Uani d . 1 . . C
C2 0.25120(6) 0.15871(12) 0.60482(9) 0.0259(3) Uani d . 1 . . C
C11 0.19323(6) -0.00624(12) 0.51540(8) 0.0219(3) Uani d . 1 . . C
C12 0.16371(6) 0.08553(13) 0.46228(9) 0.0275(4) Uani d . 1 . . C
C13 0.11435(6) 0.06081(13) 0.40856(9) 0.0292(4) Uani d . 1 . . C
C14 0.09185(6) -0.05888(13) 0.40473(9) 0.0269(3) Uani d . 1 . . C
C15 0.12022(6) -0.15100(13) 0.45685(9) 0.0262(3) Uani d . 1 . . C
C16 0.16997(6) -0.12447(12) 0.51145(8) 0.0235(3) Uani d . 1 . . C
C21 0.27217(5) -0.07695(12) 0.63229(8) 0.0208(3) Uani d . 1 . . C
C22 0.26473(6) -0.07084(13) 0.69615(8) 0.0243(3) Uani d . 1 . . C
C23 0.28414(6) -0.16399(13) 0.75150(9) 0.0255(3) Uani d . 1 . . C
C24 0.31131(6) -0.26793(12) 0.74372(8) 0.0228(3) Uani d . 1 . . C
C25 0.31977(6) -0.27536(12) 0.68122(8) 0.0231(3) Uani d . 1 . . C
C26 0.30037(5) -0.18088(12) 0.62646(8) 0.0223(3) Uani d . 1 . . C
C31 0.28191(6) 0.02671(12) 0.52692(8) 0.0209(3) Uani d . 1 . . C
C32 0.33156(6) 0.07648(12) 0.55976(8) 0.0237(3) Uani d . 1 . . C
C33 0.36296(6) 0.07026(13) 0.52460(8) 0.0256(3) Uani d . 1 . . C
C34 0.34590(6) 0.01028(13) 0.45551(9) 0.0256(3) Uani d . 1 . . C
C35 0.29652(6) -0.03857(13) 0.42171(9) 0.0278(4) Uani d . 1 . . C
C36 0.26530(6) -0.02975(12) 0.45689(9) 0.0246(3) Uani d . 1 . . C
C41 -0.05053(6) -0.55804(13) 0.30767(8) 0.0247(3) Uani d . 1 . . C
C42 0.00257(6) -0.54567(14) 0.33862(9) 0.0306(4) Uani d . 1 . . C
C43 0.02476(6) -0.42558(14) 0.34905(9) 0.0322(4) Uani d . 1 . . C
N44 -0.00236(5) -0.31606(11) 0.33116(7) 0.0298(3) Uani d . 1 . . N
C45 -0.05340(6) -0.32820(14) 0.30058(9) 0.0312(4) Uani d . 1 . . C
C46 -0.07892(6) -0.44486(13) 0.28776(9) 0.0293(4) Uani d . 1 . . C
C51 -0.07514(6) -0.68621(13) 0.29798(8) 0.0247(3) Uani d . 1 . . C
C52 -0.12312(6) -0.70054(14) 0.29590(9) 0.0299(4) Uani d . 1 . . C
C53 -0.14364(6) -0.82199(14) 0.28983(9) 0.0333(4) Uani d . 1 . . C
N54 -0.12018(5) -0.92974(11) 0.28509(7) 0.0307(3) Uani d . 1 . . N
C55 -0.07408(6) -0.91564(14) 0.28696(9) 0.0320(4) Uani d . 1 . . C
C56 -0.05048(6) -0.79807(14) 0.29337(9) 0.0296(4) Uani d . 1 . . C
C61 0.48963(6) 0.43324(14) 0.49417(8) 0.0273(3) Uani d . 1 . . C
C62 0.43720(6) 0.40943(15) 0.46157(9) 0.0333(4) Uani d . 1 . . C
C63 0.41985(7) 0.28415(15) 0.45242(10) 0.0351(4) Uani d . 1 . . C
N64 0.45048(5) 0.18165(12) 0.47302(8) 0.0325(3) Uani d . 1 . . N
C65 0.50098(6) 0.20453(15) 0.50434(10) 0.0327(4) Uani d . 1 . . C
C66 0.52178(6) 0.32631(14) 0.51580(9) 0.0311(4) Uani d . 1 . . C
H1 0.0338(4) -0.1531(19) 0.3507(7) 0.056 Uiso calc R 1 . . H
H2 0.3456(7) -0.4224(15) 0.7870(5) 0.043 Uiso calc R 1 . . H
H3 0.4048(8) 0.0506(17) 0.4424(9) 0.054 Uiso calc R 1 . . H
H2A 0.2427 0.2237 0.5671 0.039 Uiso calc R 1 . . H
H2B 0.2852 0.1740 0.6440 0.039 Uiso calc R 1 . . H
H2C 0.2269 0.1612 0.6250 0.039 Uiso calc R 1 . . H
H12 0.1779 0.1659 0.4633 0.033 Uiso calc R 1 . . H
H13 0.0959 0.1245 0.3745 0.035 Uiso calc R 1 . . H
H15 0.1059 -0.2314 0.4554 0.031 Uiso calc R 1 . . H
H16 0.1881 -0.1876 0.5462 0.028 Uiso calc R 1 . . H
H22 0.2463 -0.0025 0.7019 0.029 Uiso calc R 1 . . H
H23 0.2790 -0.1569 0.7939 0.031 Uiso calc R 1 . . H
H25 0.3384 -0.3435 0.6758 0.028 Uiso calc R 1 . . H
H26 0.3064 -0.1872 0.5848 0.027 Uiso calc R 1 . . H
H32 0.3440 0.1149 0.6065 0.028 Uiso calc R 1 . . H
H33 0.3956 0.1064 0.5473 0.031 Uiso calc R 1 . . H
H35 0.2842 -0.0775 0.3751 0.033 Uiso calc R 1 . . H
H36 0.2321 -0.0626 0.4330 0.029 Uiso calc R 1 . . H
H42 0.0232 -0.6185 0.3524 0.037 Uiso calc R 1 . . H
H43 0.0604 -0.4203 0.3696 0.039 Uiso calc R 1 . . H
H45 -0.0731 -0.2537 0.2870 0.037 Uiso calc R 1 . . H
H46 -0.1146 -0.4474 0.2661 0.035 Uiso calc R 1 . . H
H52 -0.1413 -0.6290 0.2986 0.036 Uiso calc R 1 . . H
H53 -0.1757 -0.8294 0.2890 0.040 Uiso calc R 1 . . H
H55 -0.0569 -0.9889 0.2838 0.038 Uiso calc R 1 . . H
H56 -0.0182 -0.7936 0.2946 0.036 Uiso calc R 1 . . H
H62 0.4139 0.4772 0.4460 0.040 Uiso calc R 1 . . H
H63 0.3845 0.2705 0.4305 0.042 Uiso calc R 1 . . H
H65 0.5233 0.1348 0.5192 0.039 Uiso calc R 1 . . H
H66 0.5573 0.3370 0.5380 0.037 Uiso calc R 1 . . H

loop_
_atom_site_aniso_label
_atom_site_aniso_U_11
_atom_site_aniso_U_22
_atom_site_aniso_U_33
_atom_site_aniso_U_12
_atom_site_aniso_U_13
_atom_site_aniso_U_23
O1 0.0256(6) 0.0304(6) 0.0408(7) -0.0050(5) 0.0021(5) 0.0049(5)
O2 0.0341(6) 0.0226(5) 0.0313(6) 0.0058(4) 0.0159(5) 0.0072(4)
O3 0.0368(7) 0.0352(6) 0.0461(8) -0.0071(5) 0.0277(6) -0.0083(5)
C1 0.0241(8) 0.0162(6) 0.0247(8) -0.0004(5) 0.0111(6) 0.0001(5)
C2 0.0305(9) 0.0177(7) 0.0292(8) -0.0002(6) 0.0132(7) -0.0008(6)
C11 0.0253(8) 0.0185(7) 0.0246(8) 0.0014(5) 0.0136(7) 0.0000(6)
C12 0.0270(8) 0.0190(7) 0.0346(9) -0.0014(6) 0.0123(7) 0.0027(6)
C13 0.0274(9) 0.0234(7) 0.0329(9) 0.0034(6) 0.0101(7) 0.0068(6)
C14 0.0230(8) 0.0270(7) 0.0291(9) -0.0015(6) 0.0103(7) -0.0009(6)
C15 0.0273(8) 0.0195(7) 0.0337(9) -0.0028(6) 0.0156(7) 0.0007(6)
C16 0.0249(8) 0.0190(7) 0.0268(8) 0.0025(5) 0.0119(7) 0.0034(6)
C21 0.0196(7) 0.0168(6) 0.0238(8) -0.0019(5) 0.0080(6) -0.0015(5)
C22 0.0232(8) 0.0216(7) 0.0302(9) 0.0011(6) 0.0139(7) -0.0002(6)
C23 0.0275(8) 0.0269(7) 0.0252(8) -0.0001(6) 0.0147(7) 0.0009(6)
C24 0.0215(8) 0.0183(7) 0.0248(8) -0.0030(5) 0.0070(6) 0.0024(5)
C25 0.0237(8) 0.0167(6) 0.0269(8) 0.0007(5) 0.0097(7) -0.0032(6)
C26 0.0262(8) 0.0198(7) 0.0219(8) -0.0023(6) 0.0116(7) -0.0030(5)
C31 0.0242(8) 0.0136(6) 0.0243(8) 0.0016(5) 0.0103(6) 0.0026(5)
C32 0.0258(8) 0.0192(7) 0.0224(8) -0.0004(6) 0.0075(7) 0.0005(5)
C33 0.0213(8) 0.0239(7) 0.0284(9) -0.0032(6) 0.0084(7) 0.0024(6)
C34 0.0289(9) 0.0187(7) 0.0334(9) 0.0008(6) 0.0178(7) 0.0012(6)
C35 0.0346(9) 0.0223(7) 0.0286(9) -0.0045(6) 0.0161(7) -0.0047(6)
C36 0.0250(8) 0.0195(6) 0.0282(8) -0.0048(6) 0.0110(7) -0.0018(6)
C41 0.0263(8) 0.0258(7) 0.0216(8) -0.0007(6) 0.0106(7) 0.0009(6)
C42 0.0262(9) 0.0284(8) 0.0324(9) 0.0009(6) 0.0091(7) 0.0029(6)
C43 0.0241(9) 0.0329(8) 0.0335(9) -0.0030(6) 0.0075(7) 0.0018(7)
N44 0.0271(8) 0.0284(6) 0.0305(7) -0.0024(5) 0.0099(6) 0.0009(5)
C45 0.0301(9) 0.0255(8) 0.0368(9) 0.0009(6) 0.0140(8) 0.0026(6)
C46 0.0227(8) 0.0284(8) 0.0350(9) -0.0010(6) 0.0115(7) -0.0001(6)
C51 0.0253(8) 0.0254(7) 0.0201(8) -0.0006(6) 0.0073(7) 0.0002(6)
C52 0.0268(9) 0.0256(7) 0.0364(9) -0.0008(6) 0.0134(7) -0.0015(6)
C53 0.0283(9) 0.0306(8) 0.0413(10) -0.0047(6) 0.0159(8) -0.0026(7)
N54 0.0333(8) 0.0264(6) 0.0306(8) -0.0041(5) 0.0128(6) -0.0022(5)
C55 0.0364(10) 0.0256(8) 0.0343(9) 0.0013(6) 0.0162(8) -0.0025(6)
C56 0.0284(9) 0.0299(8) 0.0331(9) -0.0001(6) 0.0160(8) 0.0003(6)
C61 0.0280(9) 0.0355(8) 0.0199(8) -0.0027(6) 0.0121(7) 0.0015(6)
C62 0.0271(9) 0.0361(8) 0.0340(10) -0.0001(7) 0.0113(8) 0.0081(7)
C63 0.0260(9) 0.0403(9) 0.0347(10) -0.0047(7) 0.0100(8) 0.0061(7)
N64 0.0315(8) 0.0364(7) 0.0307(8) -0.0042(6) 0.0149(6) 0.0018(6)
C65 0.0320(10) 0.0348(8) 0.0349(9) 0.0006(7) 0.0183(8) 0.0017(7)
C66 0.0256(9) 0.0382(9) 0.0318(9) -0.0035(7) 0.0149(7) 0.0005(7)

loop_
_atom_type_symbol
_atom_type_description
_atom_type_scat_dispersion_real
_atom_type_scat_dispersion_imag
_atom_type_scat_source
C C 0.0033 0.0016 'International Tables Vol C Tables 4.2.6.8 and 6.1.1.4'
H H 0.0000 0.0000 'International Tables Vol C Tables 4.2.6.8 and 6.1.1.4'
N N 0.0061 0.0033 'International Tables Vol C Tables 4.2.6.8 and 6.1.1.4'
O O 0.0106 0.0060 'International Tables Vol C Tables 4.2.6.8 and 6.1.1.4'

loop_
_geom_angle_atom_site_label_1
_geom_angle_atom_site_label_2
_geom_angle_atom_site_label_3
_geom_angle_site_symmetry_3
_geom_angle
_geom_angle_publ_flag
C11 C1 C21 . 111.38(11) no
C11 C1 C31 . 109.53(12) no
C21 C1 C31 . 108.33(11) no
C11 C1 C2 . 108.54(11) no
C21 C1 C2 . 109.47(12) no
C31 C1 C2 . 109.56(11) no
C1 C11 C16 . 124.16(12) no
C1 C11 C12 . 119.30(12) no
C12 C11 C16 . 116.38(13) no
C11 C12 C13 . 122.27(13) no
C12 C13 C14 . 120.61(13) no
O1 C14 C13 . 116.92(13) yes
O1 C14 C15 . 124.91(13) yes
C13 C14 C15 . 118.17(14) no
C14 C15 C16 . 120.72(13) no
C11 C16 C15 . 121.84(13) no
C1 C21 C22 . 121.82(12) no
C1 C21 C26 . 121.20(13) no
C22 C21 C26 . 116.97(13) no
C21 C22 C23 . 121.80(13) no
C22 C23 C24 . 120.13(14) no
O2 C24 C23 . 117.94(14) yes
O2 C24 C25 . 122.88(13) yes
C23 C24 C25 . 119.18(13) no
C24 C25 C26 . 120.03(13) no
C21 C26 C25 . 121.88(14) no
C1 C31 C32 . 120.79(13) no
C1 C31 C36 . 122.28(13) no
C32 C31 C36 . 116.73(14) no
C33 C32 C31 . 121.71(14) no
C32 C33 C34 . 120.40(14) no
O3 C34 C33 . 122.51(14) yes
O3 C34 C35 . 118.82(14) yes
C33 C34 C35 . 118.66(14) no
C34 C35 C36 . 120.29(14) no
C31 C36 C35 . 122.18(14) no
C42 C41 C46 . 116.61(13) no
C42 C41 C51 . 121.08(13) no
C46 C41 C51 . 122.30(14) no
C41 C42 C43 . 120.21(14) no
C42 C43 N44 . 123.44(15) no
C43 N44 C45 . 116.26(13) yes
N44 C45 C46 . 124.16(14) no
C41 C46 C45 . 119.31(14) no
C52 C51 C56 . 116.77(13) no
C41 C51 C52 . 121.37(13) no
C41 C51 C56 . 121.82(14) no
C51 C52 C53 . 119.44(14) no
C52 C53 N54 . 124.02(15) no
C53 N54 C55 . 116.41(13) yes
N54 C55 C56 . 123.52(14) no
C51 C56 C55 . 119.84(15) no
C62 C61 C66 . 116.56(14) no
C62 C61 C61 5_666 121.53(17) no
C66 C61 C61 5_666 121.91(18) no
C61 C62 C63 . 119.42(15) no
C62 C63 N64 . 124.18(15) no
C63 N64 C65 . 116.42(13) yes
N64 C65 C66 . 123.41(15) no
C61 C66 C65 . 120.01(15) no

loop_
_geom_bond_atom_site_label_1
_geom_bond_atom_site_label_2
_geom_bond_site_symmetry_2
_geom_bond_distance
_geom_bond_publ_flag
O1 C14 . 1.3583(18) yes
O2 C24 . 1.3676(17) yes
O3 C34 . 1.3674(19) yes
C1 C11 . 1.535(2) yes
C1 C31 . 1.540(2) yes
C1 C21 . 1.5441(19) yes
C1 C2 . 1.5547(18) yes
C11 C12 . 1.401(2) no
C11 C16 . 1.3910(19) no
C12 C13 . 1.378(2) no
C13 C14 . 1.395(2) no
C14 C15 . 1.385(2) no
C15 C16 . 1.395(2) no
C21 C22 . 1.393(2) no
C21 C26 . 1.3956(19) no
C22 C23 . 1.389(2) no
C23 C24 . 1.391(2) no
C24 C25 . 1.384(2) no
C25 C26 . 1.3911(19) no
C31 C32 . 1.392(2) no
C31 C36 . 1.393(2) no
C32 C33 . 1.385(2) no
C33 C34 . 1.392(2) no
C34 C35 . 1.382(2) no
C35 C36 . 1.383(2) no
C41 C42 . 1.389(2) no
C41 C46 . 1.392(2) no
C41 C51 . 1.4865(19) yes
C42 C43 . 1.380(2) no
C43 N44 . 1.3415(19) yes
N44 C45 . 1.335(2) yes
C45 C46 . 1.387(2) no
C51 C52 . 1.388(2) no
C51 C56 . 1.394(2) no
C52 C53 . 1.381(2) no
C53 N54 . 1.3398(19) yes
N54 C55 . 1.335(2) yes
C55 C56 . 1.382(2) no
C61 C62 . 1.387(2) no
C61 C66 . 1.393(2) no
C61 C61 5_666 1.493(3) yes
C62 C63 . 1.382(2) no
C63 N64 . 1.333(2) yes
N64 C65 . 1.336(2) yes
C65 C66 . 1.380(2) no

loop_
_geom_hbond_atom_site_label_D
_geom_hbond_atom_site_label_H
_geom_hbond_atom_site_label_A
_geom_hbond_site_symmetry_A
_geom_hbond_distance_DH
_geom_hbond_distance_HA
_geom_hbond_distance_DA
_geom_hbond_angle_DHA
_geom_hbond_publ_flag
O1 H1 N44 . 0.86(2) 1.94(2) 2.780(2) 166.1(13) yes
O2 H2 N54 8_536 0.92(2) 1.85(2) 2.745(2) 164.9(12) yes
O3 H3 N64 . 0.93(2) 1.81(2) 2.731(2) 168.0(17) yes
C63 H63 O2 6_555 0.93 2.56 3.120(2) 119.0 no

loop_
_geom_torsion_atom_site_label_1
_geom_torsion_atom_site_label_2
_geom_torsion_atom_site_label_3
_geom_torsion_atom_site_label_4
_geom_torsion_site_symmetry_1
_geom_torsion
_geom_torsion_publ_flag
C31 C1 C11 C16 . 104.87(15) no
C21 C1 C11 C16 . -14.95(19) no
C2 C1 C11 C16 . -135.55(14) no
C31 C1 C11 C12 . -70.41(16) no
C21 C1 C11 C12 . 169.77(13) no
C2 C1 C11 C12 . 49.18(18) yes
C16 C11 C12 C13 . -0.3(2) no
C1 C11 C12 C13 . 175.33(14) no
C11 C12 C13 C14 . -0.6(3) no
C12 C13 C14 O1 . -179.41(15) no
C12 C13 C14 C15 . 0.8(2) no
O1 C14 C15 C16 . -179.94(15) no
C13 C14 C15 C16 . -0.2(2) no
C12 C11 C16 C15 . 0.9(2) no
C1 C11 C16 C15 . -174.45(14) no
C14 C15 C16 C11 . -0.7(2) no
C11 C1 C21 C22 . -83.66(16) no
C31 C1 C21 C22 . 155.81(13) no
C2 C1 C21 C22 . 36.39(18) yes
C11 C1 C21 C26 . 94.92(15) no
C31 C1 C21 C26 . -25.61(17) no
C2 C1 C21 C26 . -145.03(13) no
C26 C21 C22 C23 . -0.4(2) no
C1 C21 C22 C23 . 178.28(13) no
C21 C22 C23 C24 . -0.8(2) no
C22 C23 C24 O2 . -178.87(13) no
C22 C23 C24 C25 . 1.6(2) no
O2 C24 C25 C26 . 179.31(13) no
C23 C24 C25 C26 . -1.2(2) no
C24 C25 C26 C21 . 0.0(2) no
C22 C21 C26 C25 . 0.8(2) no
C1 C21 C26 C25 . -177.87(13) no
C11 C1 C31 C32 . 167.36(12) no
C21 C1 C31 C32 . -70.97(15) no
C2 C1 C31 C32 . 48.40(17) yes
C11 C1 C31 C36 . -18.06(16) no
C21 C1 C31 C36 . 103.61(14) no
C2 C1 C31 C36 . -137.02(13) no
C36 C31 C32 C33 . 0.01(19) no
C1 C31 C32 C33 . 174.88(12) no
C31 C32 C33 C34 . -1.7(2) no
C32 C33 C34 O3 . -176.64(13) no
C32 C33 C34 C35 . 2.3(2) no
O3 C34 C35 C36 . 177.77(13) no
C33 C34 C35 C36 . -1.2(2) no
C34 C35 C36 C31 . -0.5(2) no
C32 C31 C36 C35 . 1.1(2) no
C1 C31 C36 C35 . -173.68(13) no
C46 C41 C42 C43 . 0.7(2) no
C51 C41 C42 C43 . -178.21(15) no
C41 C42 C43 N44 . 0.5(3) no
C42 C43 N44 C45 . -1.2(2) no
C43 N44 C45 C46 . 0.9(2) no
N44 C45 C46 C41 . 0.2(3) no
C42 C41 C46 C45 . -1.0(2) no
C51 C41 C46 C45 . 177.90(15) no
C42 C41 C51 C52 . 154.25(16) no
C46 C41 C51 C52 . -24.6(2) no
C42 C41 C51 C56 . -23.3(2) no
C46 C41 C51 C56 . 157.86(15) no
C56 C51 C52 C53 . 0.3(2) no
C41 C51 C52 C53 . -177.39(14) no
C51 C52 C53 N54 . -0.6(3) no
C52 C53 N54 C55 . 0.4(2) no
C53 N54 C55 C56 . 0.0(2) no
N54 C55 C56 C51 . -0.2(3) no
C52 C51 C56 C55 . 0.1(2) no
C41 C51 C56 C55 . 177.76(14) no
C66 C61 C62 C63 . 0.1(2) no
C61 C61 C62 C63 5_666 -179.55(18) no
C61 C62 C63 N64 . -0.1(3) no
C62 C63 N64 C65 . 0.0(3) no
C63 N64 C65 C66 . 0.1(2) no
N64 C65 C66 C61 . -0.1(3) no
C62 C61 C66 C65 . 0.0(2) no
C61 C61 C66 C65 5_666 179.65(18) no
